data_8101034
loop_
_publ_author_name
'Horn, E.'
'Onai, S.'

_publ_section_title
;
Crystal structure of cis-bis(triphenylphosphine)-fac-(tricarbonyl)-
rhenium(I) bromide, Re(CO)~3~(C~18~H~15~P)~2~Br
;
_journal_issue 3
_journal_name_full 'Zeitschrift f\"ur Kristallographie - New Crystal Structures'
_journal_page_first 454
_journal_page_last 456
_journal_volume 216
_journal_year 2001
_chemical_formula_moiety 'C39 H30 Br O3 P2 Re '
_chemical_formula_structural '[Re(CO)3(C36 H30 P2)Br]'
_chemical_formula_sum 'C39 H30 Br O3 P2 Re'
_chemical_formula_weight 826.68
_space_group_IT_number 14
_symmetry_cell_setting monoclinic
_symmetry_space_group_name_Hall '-P 2ybc'
_symmetry_space_group_name_H-M 'P 1 21/c 1'
_cell_angle_alpha 89.9(7)
_cell_angle_beta 108.2(10)
_cell_angle_gamma 90(1)
_cell_formula_units_Z 4
_cell_length_a 9.43(6)
_cell_length_b 38.6(3)
_cell_length_c 9.98(8)
_cell_measurement_temperature 293.2
_cell_volume 3454(47)
_diffrn_ambient_temperature 293.2
_exptl_crystal_density_diffrn 1.590
_refine_ls_R_factor_obs 0.0568
_refine_ls_wR_factor_obs 0.0646
_cod_original_sg_symbol_H-M 'P 21/c'
_cod_original_formula_sum 'C39 H30 Br O3 P2 Re '
_cod_database_code 8101034

loop_
_symmetry_equiv_pos_as_xyz
x,y,z
-x,1/2+y,1/2-z
-x,-y,-z
x,1/2-y,1/2+z

loop_
_atom_site_label
_atom_site_type_symbol
_atom_site_fract_x
_atom_site_fract_y
_atom_site_fract_z
_atom_site_U_iso_or_equiv
_atom_site_adp_type
_atom_site_occupancy
_atom_site_calc_flag
_atom_site_refinement_flags
_atom_site_disorder_assembly
_atom_site_disorder_group
Re(1) Re 0.39099(2) 0.125563(5) 0.74155(2) 0.03430(4) Uani 1.00 d . . .
Br(1) Br 0.47442(8) 0.09275(2) 0.98160(7) 0.0675(2) Uani 1.00 d . . .
P(1) P 0.2411(1) 0.16355(3) 0.8556(1) 0.0346(3) Uani 1.00 d . . .
P(2) P 0.2049(1) 0.07877(3) 0.6185(1) 0.0333(3) Uani 1.00 d . . .
O(1) O 0.6239(5) 0.0811(1) 0.6649(6) 0.084(2) Uani 1.00 d . . .
O(2) O 0.6452(5) 0.1783(1) 0.8515(6) 0.079(2) Uani 1.00 d . . .
O(3) O 0.3351(5) 0.16123(8) 0.4864(3) 0.0438(10) Uani 1.00 d . . .
C(1) C 0.5350(6) 0.0974(1) 0.6861(6) 0.050(1) Uani 1.00 d . . .
C(2) C 0.5507(6) 0.1581(1) 0.8144(6) 0.050(1) Uani 1.00 d . . .
C(3) C 0.3269(8) 0.1524(1) 0.5732(4) 0.077(2) Uani 1.00 d . . .
C(4) C 0.3635(5) 0.1914(1) 0.9918(6) 0.042(1) Uani 1.00 d . . .
C(5) C 0.4389(9) 0.1769(2) 1.1210(7) 0.072(2) Uani 1.00 d . . .
C(6) C 0.5297(9) 0.1982(2) 1.2278(8) 0.084(2) Uani 1.00 d . . .
C(7) C 0.5493(7) 0.2317(2) 1.2056(7) 0.068(2) Uani 1.00 d . . .
C(8) C 0.4775(7) 0.2462(2) 1.0803(7) 0.058(2) Uani 1.00 d . . .
C(9) C 0.3838(6) 0.2264(1) 0.9709(6) 0.049(1) Uani 1.00 d . . .
C(10) C 0.1120(6) 0.1951(1) 0.7410(5) 0.042(1) Uani 1.00 d . . .
C(11) C 0.1586(7) 0.2144(1) 0.6465(7) 0.056(2) Uani 1.00 d . . .
C(12) C 0.0618(8) 0.2384(2) 0.5587(8) 0.072(2) Uani 1.00 d . . .
C(13) C -0.0793(8) 0.2426(2) 0.5629(8) 0.077(2) Uani 1.00 d . . .
C(14) C -0.1274(7) 0.2225(2) 0.6547(8) 0.074(2) Uani 1.00 d . . .
C(15) C -0.0341(7) 0.1989(2) 0.7453(7) 0.056(2) Uani 1.00 d . . .
C(16) C 0.1256(6) 0.1439(1) 0.9503(5) 0.042(1) Uani 1.00 d . . .
C(17) C 0.0541(8) 0.1131(2) 0.9036(7) 0.059(2) Uani 1.00 d . . .
C(18) C -0.0488(9) 0.0987(2) 0.9617(8) 0.083(3) Uani 1.00 d . . .
C(19) C -0.0816(9) 0.1170(2) 1.0700(8) 0.080(2) Uani 1.00 d . . .
C(20) C -0.0082(9) 0.1472(2) 1.1211(8) 0.075(2) Uani 1.00 d . . .
C(21) C 0.0941(8) 0.1609(2) 1.0620(6) 0.060(2) Uani 1.00 d . . .
C(22) C 0.0112(5) 0.0913(1) 0.5242(5) 0.0376(10) Uani 1.00 d . . .
C(23) C -0.0351(7) 0.1243(2) 0.5313(7) 0.065(2) Uani 1.00 d . . .
C(24) C -0.1809(9) 0.1347(2) 0.4572(10) 0.102(2) Uani 1.00 d . . .
C(25) C -0.2806(8) 0.1101(2) 0.3794(8) 0.076(2) Uani 1.00 d . . .
C(26) C -0.2338(7) 0.0766(2) 0.3708(6) 0.057(1) Uani 1.00 d . . .
C(27) C -0.0887(6) 0.0672(1) 0.4390(6) 0.048(1) Uani 1.00 d . . .
C(28) C 0.1904(6) 0.0418(1) 0.7282(5) 0.038(1) Uani 1.00 d . . .
C(29) C 0.0563(6) 0.0314(1) 0.7478(6) 0.050(1) Uani 1.00 d . . .
C(30) C 0.0546(8) 0.0028(2) 0.8332(7) 0.063(2) Uani 1.00 d . . .
C(31) C 0.1830(8) -0.0156(1) 0.8955(6) 0.063(2) Uani 1.00 d . . .
C(32) C 0.3153(7) -0.0055(1) 0.8775(6) 0.055(1) Uani 1.00 d . . .
C(33) C 0.3202(6) 0.0234(1) 0.7967(5) 0.042(1) Uani 1.00 d . . .
C(34) C 0.2579(5) 0.0592(1) 0.4744(5) 0.040(1) Uani 1.00 d . . .
C(35) C 0.2551(8) 0.0802(2) 0.3612(6) 0.065(2) Uani 1.00 d . . .
C(36) C 0.2944(9) 0.0668(2) 0.2472(7) 0.077(2) Uani 1.00 d . . .
C(37) C 0.3376(7) 0.0345(2) 0.2455(7) 0.070(2) Uani 1.00 d . . .
C(38) C 0.3400(8) 0.0134(2) 0.3556(7) 0.074(2) Uani 1.00 d . . .
C(39) C 0.2972(7) 0.0248(2) 0.4697(6) 0.058(2) Uani 1.00 d . . .
H(1) H 0.4282 0.1496 1.1398 0.0863 Uiso 1.00 calc . . .
H(2) H 0.5853 0.1872 1.3302 0.1008 Uiso 1.00 calc . . .
H(3) H 0.6229 0.2472 1.2886 0.0813 Uiso 1.00 calc . . .
H(4) H 0.4922 0.2734 1.0640 0.0702 Uiso 1.00 calc . . .
H(5) H 0.3274 0.2383 0.8703 0.0591 Uiso 1.00 calc . . .
H(6) H 0.2698 0.2110 0.6400 0.0671 Uiso 1.00 calc . . .
H(7) H 0.1002 0.2538 0.4865 0.0870 Uiso 1.00 calc . . .
H(8) H -0.1532 0.2613 0.4955 0.0923 Uiso 1.00 calc . . .
H(9) H -0.2408 0.2253 0.6560 0.0887 Uiso 1.00 calc . . .
H(10) H -0.0733 0.1838 0.8177 0.0672 Uiso 1.00 calc . . .
H(11) H 0.0788 0.0995 0.8189 0.0705 Uiso 1.00 calc . . .
H(12) H -0.1016 0.0741 0.9247 0.0988 Uiso 1.00 calc . . .
H(13) H -0.1656 0.1072 1.1130 0.0965 Uiso 1.00 calc . . .
H(14) H -0.0304 0.1604 1.2079 0.0903 Uiso 1.00 calc . . .
H(15) H 0.1501 0.1849 1.1021 0.0721 Uiso 1.00 calc . . .
H(16) H 0.0419 0.1430 0.5955 0.0782 Uiso 1.00 calc . . .
H(17) H -0.2153 0.1612 0.4601 0.1227 Uiso 1.00 calc . . .
H(18) H -0.3949 0.1173 0.3258 0.0915 Uiso 1.00 calc . . .
H(19) H -0.3118 0.0576 0.3100 0.0687 Uiso 1.00 calc . . .
H(20) H -0.0512 0.0414 0.4273 0.0580 Uiso 1.00 calc . . .
H(21) H -0.0458 0.0453 0.6970 0.0597 Uiso 1.00 calc . . .
H(22) H -0.0485 -0.0049 0.8504 0.0755 Uiso 1.00 calc . . .
H(23) H 0.1796 -0.0381 0.9588 0.0758 Uiso 1.00 calc . . .
H(24) H 0.4158 -0.0200 0.9264 0.0660 Uiso 1.00 calc . . .
H(25) H 0.4258 0.0318 0.7868 0.0500 Uiso 1.00 calc . . .
H(26) H 0.2224 0.1069 0.3607 0.0778 Uiso 1.00 calc . . .
H(27) H 0.2889 0.0834 0.1587 0.0918 Uiso 1.00 calc . . .
H(28) H 0.3709 0.0249 0.1582 0.0845 Uiso 1.00 calc . . .
H(29) H 0.3759 -0.0131 0.3543 0.0886 Uiso 1.00 calc . . .
H(30) H 0.2953 0.0072 0.5531 0.0692 Uiso 1.00 calc . . .

loop_
_atom_site_aniso_label
_atom_site_aniso_U_11
_atom_site_aniso_U_22
_atom_site_aniso_U_33
_atom_site_aniso_U_12
_atom_site_aniso_U_13
_atom_site_aniso_U_23
Re(1) 0.03571(9) 0.03181(8) 0.03705(9) -0.00314(8) 0.01379(6) 0.00318(8)
Br(1) 0.0770(4) 0.0591(4) 0.0590(4) 0.0016(3) 0.0106(3) 0.0046(3)
P(1) 0.0364(6) 0.0269(5) 0.0402(6) -0.0017(4) 0.0118(5) 0.0020(4)
P(2) 0.0383(6) 0.0284(5) 0.0324(5) 0.0014(4) 0.0101(5) 0.0027(4)
O(1) 0.064(3) 0.086(4) 0.119(4) 0.010(2) 0.052(3) -0.024(3)
O(2) 0.053(3) 0.066(3) 0.116(4) -0.025(2) 0.023(3) -0.007(3)
O(3) 0.076(3) 0.024(2) 0.044(2) -0.021(2) 0.037(2) -0.015(1)
C(1) 0.052(3) 0.048(3) 0.053(3) -0.007(2) 0.022(3) -0.011(2)
C(2) 0.045(3) 0.054(3) 0.055(3) -0.015(2) 0.020(2) -0.006(2)
C(3) 0.081(5) 0.034(3) 0.091(4) 0.003(3) -0.010(4) -0.009(3)
C(4) 0.035(2) 0.035(2) 0.052(2) 0.000(2) 0.009(2) -0.004(2)
C(5) 0.090(5) 0.045(3) 0.059(3) -0.001(3) -0.008(3) 0.008(2)
C(6) 0.093(5) 0.066(3) 0.064(4) -0.003(4) -0.017(4) -0.009(3)
C(7) 0.053(4) 0.069(3) 0.071(3) -0.014(3) 0.005(3) -0.024(3)
C(8) 0.054(3) 0.045(3) 0.075(3) -0.012(2) 0.019(3) -0.017(2)
C(9) 0.040(3) 0.042(2) 0.064(3) -0.006(2) 0.013(2) 0.001(2)
C(10) 0.041(2) 0.035(2) 0.045(3) 0.004(2) 0.006(2) -0.001(2)
C(11) 0.052(3) 0.048(3) 0.071(4) 0.004(2) 0.023(3) 0.025(2)
C(12) 0.073(4) 0.056(4) 0.077(4) 0.011(3) 0.007(3) 0.029(3)
C(13) 0.071(4) 0.058(4) 0.083(5) 0.024(3) -0.002(3) 0.017(3)
C(14) 0.046(3) 0.077(5) 0.091(5) 0.026(3) 0.010(3) 0.009(3)
C(15) 0.045(3) 0.061(3) 0.064(4) 0.008(2) 0.020(3) 0.000(3)
C(16) 0.044(3) 0.040(2) 0.042(2) 0.000(2) 0.016(2) 0.007(2)
C(17) 0.075(4) 0.049(3) 0.062(4) -0.017(3) 0.036(3) -0.012(3)
C(18) 0.092(5) 0.089(5) 0.089(5) -0.045(4) 0.058(4) -0.009(4)
C(19) 0.080(5) 0.094(5) 0.083(5) -0.015(4) 0.049(4) 0.012(3)
C(20) 0.091(5) 0.086(5) 0.070(4) -0.001(3) 0.057(4) 0.000(3)
C(21) 0.090(5) 0.048(3) 0.053(3) -0.005(3) 0.039(3) -0.007(2)
C(22) 0.041(2) 0.035(2) 0.035(2) 0.001(2) 0.009(2) 0.004(2)
C(23) 0.062(3) 0.042(2) 0.069(4) 0.011(3) -0.013(3) -0.017(3)
C(24) 0.070(4) 0.069(4) 0.120(7) 0.028(3) -0.040(4) -0.034(4)
C(25) 0.059(4) 0.072(3) 0.075(4) 0.020(3) -0.014(3) -0.016(3)
C(26) 0.048(3) 0.062(3) 0.051(3) -0.005(2) -0.001(2) -0.012(3)
C(27) 0.048(2) 0.048(3) 0.044(3) -0.005(2) 0.008(2) -0.012(2)
C(28) 0.051(2) 0.027(2) 0.038(2) -0.002(2) 0.017(2) -0.002(1)
C(29) 0.051(3) 0.049(3) 0.051(3) -0.009(2) 0.019(2) -0.003(2)
C(30) 0.078(4) 0.061(3) 0.055(3) -0.024(3) 0.029(3) 0.005(2)
C(31) 0.094(4) 0.043(3) 0.054(3) -0.016(3) 0.024(3) 0.012(2)
C(32) 0.081(3) 0.035(2) 0.041(3) -0.001(3) 0.006(3) 0.008(2)
C(33) 0.053(3) 0.034(2) 0.033(2) -0.002(2) 0.006(2) 0.000(2)
C(34) 0.041(2) 0.048(2) 0.032(2) -0.003(2) 0.013(2) -0.005(2)
C(35) 0.097(5) 0.056(4) 0.049(3) -0.006(3) 0.034(3) 0.005(2)
C(36) 0.093(5) 0.098(4) 0.054(4) -0.015(4) 0.043(4) -0.009(3)
C(37) 0.054(3) 0.111(4) 0.049(3) 0.005(4) 0.020(3) -0.022(3)
C(38) 0.078(5) 0.084(5) 0.055(3) 0.028(4) 0.016(3) -0.021(3)
C(39) 0.064(4) 0.055(3) 0.050(3) 0.016(3) 0.013(3) 0.000(3)

loop_
_geom_bond_atom_site_label_1
_geom_bond_atom_site_label_2
_geom_bond_distance
_geom_bond_site_symmetry_1
_geom_bond_site_symmetry_2
_geom_bond_publ_flag
Re(1) Br(1) 2.605(1) . . yes
Re(1) P(1) 2.542(7) . . yes
Re(1) P(2) 2.551(6) . . yes
Re(1) C(1) 1.95(1) . . yes
Re(1) C(2) 1.92(1) . . yes
Re(1) C(3) 1.905(4) . . yes
P(1) C(4) 1.832(9) . . yes
P(1) C(10) 1.845(9) . . yes
P(1) C(16) 1.82(1) . . yes
P(2) C(22) 1.84(1) . . yes
P(2) C(28) 1.829(8) . . yes
P(2) C(34) 1.829(8) . . yes
O(1) C(1) 1.12(1) . . yes
O(2) C(2) 1.15(1) . . yes
O(3) C(3) 0.956(7) . . yes
C(4) C(5) 1.38(1) . . yes
C(4) C(9) 1.39(1) . . yes
C(5) C(6) 1.40(2) . . yes
C(6) C(7) 1.34(2) . . yes
C(7) C(8) 1.34(2) . . yes
C(8) C(9) 1.40(1) . . yes
C(10) C(11) 1.38(1) . . yes
C(10) C(15) 1.40(2) . . yes
C(11) C(12) 1.40(1) . . yes
C(12) C(13) 1.35(2) . . yes
C(13) C(14) 1.38(2) . . yes
C(14) C(15) 1.39(2) . . yes
C(16) C(17) 1.38(1) . . yes
C(16) C(21) 1.41(1) . . yes
C(17) C(18) 1.39(1) . . yes
C(18) C(19) 1.41(2) . . yes
C(19) C(20) 1.37(2) . . yes
C(20) C(21) 1.38(2) . . yes
C(22) C(23) 1.36(1) . . yes
C(22) C(27) 1.41(1) . . yes
C(23) C(24) 1.40(2) . . yes
C(24) C(25) 1.39(2) . . yes
C(25) C(26) 1.38(2) . . yes
C(26) C(27) 1.37(2) . . yes
C(28) C(29) 1.40(1) . . yes
C(28) C(33) 1.39(1) . . yes
C(29) C(30) 1.40(1) . . yes
C(30) C(31) 1.37(2) . . yes
C(31) C(32) 1.37(2) . . yes
C(32) C(33) 1.39(1) . . yes
C(34) C(35) 1.38(1) . . yes
C(34) C(39) 1.38(1) . . yes
C(35) C(36) 1.40(2) . . yes
C(36) C(37) 1.32(2) . . yes
C(37) C(38) 1.36(2) . . yes
C(38) C(39) 1.39(1) . . yes
